data_4327225
loop_
_publ_author_name
'Miao Du'
'Xiu-Juan Jiang'
'Xiao-Jun Zhao'

_publ_contact_author
;
  Miao Du
  College of Chemistry and Life Science, Tianjin Normal University, 
  Tianjin 300074, P. R. China
;
_publ_contact_author_email dumiao@public.tpt.tj.cn
_publ_section_title
;
 Molecular Tectonics of Mixed-Ligand Metal-Organic Frameworks: Positional
 Isomeric Effect, Metal-Directed Assembly, and Structural Diversification
;
_journal_name_full 'Inorganic Chemistry'
_journal_page_first 3984
_journal_page_last 3995
_journal_paper_doi 10.1021/ic062098+
_journal_volume 46
_journal_year 2007
_chemical_formula_sum 'C20 H18 Co N6 O6'
_chemical_formula_weight 497.33
_chemical_name_systematic
; 
 ? 
;
_space_group_IT_number 14
_symmetry_cell_setting monoclinic
_symmetry_space_group_name_Hall '-P 2yn'
_symmetry_space_group_name_H-M 'P 1 21/n 1'
_atom_sites_solution_hydrogens geom
_atom_sites_solution_primary direct
_atom_sites_solution_secondary difmap
_audit_creation_method SHELXL-97
_cell_angle_alpha 90.00
_cell_angle_beta 101.345(9)
_cell_angle_gamma 90.00
_cell_formula_units_Z 4
_cell_length_a 14.842(9)
_cell_length_b 8.535(5)
_cell_length_c 16.104(10)
_cell_measurement_reflns_used 988
_cell_measurement_temperature 293(2)
_cell_measurement_theta_max 20.55
_cell_measurement_theta_min 2.58
_cell_volume 2000(2)
_computing_cell_refinement 'Bruker APEX II'
_computing_data_collection 'Bruker APEX II'
_computing_data_reduction 'Bruker SAINT'
_computing_molecular_graphics 'Bruker SHELXTL'
_computing_publication_material 'Bruker SHELXTL'
_computing_structure_refinement 'SHELXL-97 (Sheldrick, 1997)'
_computing_structure_solution 'SHELXS-97 (Sheldrick, 1990)'
_diffrn_ambient_temperature 293(2)
_diffrn_measured_fraction_theta_full 0.995
_diffrn_measured_fraction_theta_max 0.995
_diffrn_measurement_device_type 'APEX II CCD area detector'
_diffrn_measurement_method 'phi and omega scans'
_diffrn_radiation_monochromator graphite
_diffrn_radiation_source 'fine-focus sealed tube'
_diffrn_radiation_type MoK\a
_diffrn_radiation_wavelength 0.71073
_diffrn_reflns_av_R_equivalents 0.0667
_diffrn_reflns_av_sigmaI/netI 0.0983
_diffrn_reflns_limit_h_max 17
_diffrn_reflns_limit_h_min -17
_diffrn_reflns_limit_k_max 9
_diffrn_reflns_limit_k_min -10
_diffrn_reflns_limit_l_max 18
_diffrn_reflns_limit_l_min -19
_diffrn_reflns_number 10461
_diffrn_reflns_theta_full 25.03
_diffrn_reflns_theta_max 25.03
_diffrn_reflns_theta_min 2.58
_exptl_absorpt_coefficient_mu 0.913
_exptl_absorpt_correction_T_max 1.000000
_exptl_absorpt_correction_T_min 0.933560
_exptl_absorpt_correction_type multi-scan
_exptl_absorpt_process_details SADABS
_exptl_crystal_colour Red
_exptl_crystal_density_diffrn 1.652
_exptl_crystal_density_meas ?
_exptl_crystal_description Prism
_exptl_crystal_F_000 1020
_exptl_crystal_size_max 0.20
_exptl_crystal_size_mid 0.12
_exptl_crystal_size_min 0.06
_refine_diff_density_max 0.377
_refine_diff_density_min -0.499
_refine_diff_density_rms 0.078
_refine_ls_extinction_method none
_refine_ls_goodness_of_fit_ref 1.057
_refine_ls_hydrogen_treatment constr
_refine_ls_matrix_type full
_refine_ls_number_parameters 298
_refine_ls_number_reflns 3516
_refine_ls_number_restraints 0
_refine_ls_restrained_S_all 1.056
_refine_ls_R_factor_all 0.0810
_refine_ls_R_factor_gt 0.0483
_refine_ls_shift/su_max 0.000
_refine_ls_shift/su_mean 0.000
_refine_ls_structure_factor_coef Fsqd
_refine_ls_weighting_details 'calc w=1/[\s^2^(Fo^2^)+(0.0350P)^2^+0.0000P] where P=(Fo^2^+2Fc^2^)/3'
_refine_ls_weighting_scheme calc
_refine_ls_wR_factor_gt 0.1078
_refine_ls_wR_factor_ref 0.1218
_reflns_number_gt 2413
_reflns_number_total 3516
_reflns_threshold_expression >2sigma(I)
_cod_data_source_file ic0620982B2B-file002_1.cif
_cod_data_source_block 1
_cod_depositor_comments
;
The following automatic conversions were performed:

'_exptl_crystal_density_meas' value 'none' was changed to '?' - the
value is perceived as not measured.

Automatic conversion script
Id: cif_fix_values 3008 2015-01-20 13:52:24Z robertas 
;
_cod_database_code 4327225

loop_
_symmetry_equiv_pos_as_xyz
'x, y, z'
'-x+1/2, y+1/2, -z+1/2'
'-x, -y, -z'
'x-1/2, -y-1/2, z-1/2'

loop_
_atom_site_label
_atom_site_type_symbol
_atom_site_fract_x
_atom_site_fract_y
_atom_site_fract_z
_atom_site_U_iso_or_equiv
_atom_site_adp_type
_atom_site_occupancy
_atom_site_symmetry_multiplicity
_atom_site_calc_flag
_atom_site_refinement_flags
Co1 Co 0.21873(3) 0.87938(6) 0.15294(3) 0.02384(18) Uani 1 1 d .
O1 O 0.29902(18) 1.3274(3) 0.47413(15) 0.0310(7) Uani 1 1 d .
O2 O 0.3915(2) 1.1300(3) 0.52318(19) 0.0497(8) Uani 1 1 d .
O3 O 0.26995(18) 1.1397(3) 0.31628(15) 0.0292(6) Uani 1 1 d .
O4 O 0.22284(18) 0.8990(3) 0.28202(15) 0.0290(6) Uani 1 1 d .
O5 O 0.21544(18) 1.1187(3) 0.12152(17) 0.0346(7) Uani 1 1 d D
H5A H 0.1723 1.1620 0.0866 0.052 Uiso 1 1 d RD
H5B H 0.2418 1.1749 0.1627 0.052 Uiso 1 1 d RD
N1 N 1.0713(2) 0.8565(3) 0.14586(19) 0.0284(8) Uani 1 1 d .
N2 N 0.7876(2) 0.7157(4) 0.2533(2) 0.0360(9) Uani 1 1 d .
N3 N 0.6972(2) 0.7252(4) 0.26017(19) 0.0330(8) Uani 1 1 d .
N4 N 0.7194(2) 0.8820(3) 0.15883(17) 0.0248(7) Uani 1 1 d .
N5 N 0.6994(2) 0.9911(4) 0.09254(19) 0.0377(9) Uani 1 1 d .
H5A' H 0.7313 1.0784 0.1075 0.057 Uiso 1 1 d R
H5B' H 0.7154 0.9510 0.0465 0.057 Uiso 1 1 d R
N6 N 0.3672(2) 0.8878(4) 0.17124(18) 0.0268(7) Uani 1 1 d .
C1 C 0.9531(3) 0.7169(6) 0.1928(4) 0.0743(19) Uani 1 1 d .
H1 H 0.9358 0.6251 0.2166 0.089 Uiso 1 1 calc R
C2 C 1.0405(3) 0.7325(6) 0.1804(4) 0.0711(18) Uani 1 1 d .
H2 H 1.0813 0.6506 0.1975 0.085 Uiso 1 1 calc R
C3 C 1.0093(3) 0.9646(5) 0.1198(3) 0.0414(11) Uani 1 1 d .
H3 H 1.0270 1.0510 0.0916 0.050 Uiso 1 1 calc R
C4 C 0.9203(3) 0.9587(5) 0.1313(3) 0.0466(12) Uani 1 1 d .
H4 H 0.8800 1.0403 0.1120 0.056 Uiso 1 1 calc R
C5 C 0.8908(3) 0.8329(4) 0.1710(2) 0.0276(9) Uani 1 1 d .
C6 C 0.8000(3) 0.8126(5) 0.1933(2) 0.0280(9) Uani 1 1 d .
C7 C 0.6565(3) 0.8245(4) 0.2022(2) 0.0261(9) Uani 1 1 d .
C8 C 0.5577(3) 0.8562(4) 0.1890(2) 0.0266(9) Uani 1 1 d .
C9 C 0.5049(3) 0.9201(5) 0.1180(2) 0.0416(11) Uani 1 1 d .
H9 H 0.5320 0.9540 0.0737 0.050 Uiso 1 1 calc R
C10 C 0.4114(3) 0.9341(5) 0.1123(2) 0.0420(11) Uani 1 1 d .
H10 H 0.3773 0.9793 0.0636 0.050 Uiso 1 1 calc R
C11 C 0.4190(3) 0.8324(5) 0.2411(3) 0.0437(12) Uani 1 1 d .
H11 H 0.3902 0.8040 0.2852 0.052 Uiso 1 1 calc R
C12 C 0.5127(3) 0.8138(5) 0.2530(3) 0.0433(12) Uani 1 1 d .
H12 H 0.5454 0.7731 0.3036 0.052 Uiso 1 1 calc R
C13 C 0.2328(2) 1.0151(4) 0.3314(2) 0.0227(8) Uani 1 1 d .
C14 C 0.1963(3) 0.9969(4) 0.4121(2) 0.0280(9) Uani 1 1 d .
C15 C 0.2349(3) 1.0748(4) 0.4853(2) 0.0272(9) Uani 1 1 d .
C16 C 0.3151(3) 1.1847(5) 0.4937(2) 0.0295(9) Uani 1 1 d .
C17 C 0.1978(3) 1.0511(5) 0.5577(3) 0.0405(11) Uani 1 1 d .
H17 H 0.2235 1.1017 0.6079 0.049 Uiso 1 1 calc R
C18 C 0.1244(3) 0.9543(5) 0.5552(3) 0.0508(13) Uani 1 1 d .
H18 H 0.1000 0.9407 0.6037 0.061 Uiso 1 1 calc R
C19 C 0.0859(3) 0.8763(5) 0.4821(3) 0.0469(12) Uani 1 1 d .
H19 H 0.0355 0.8111 0.4810 0.056 Uiso 1 1 calc R
C20 C 0.1226(3) 0.8954(5) 0.4108(3) 0.0408(11) Uani 1 1 d .
H20 H 0.0982 0.8405 0.3617 0.049 Uiso 1 1 calc R
O6 O 0.0814(2) 0.3172(3) 0.0387(2) 0.0558(9) Uani 1 1 d D
H6A H 0.1015 0.4005 0.0196 0.084 Uiso 1 1 d RD
H6B H 0.0241 0.3130 0.0383 0.084 Uiso 1 1 d RD

loop_
_atom_site_aniso_label
_atom_site_aniso_U_11
_atom_site_aniso_U_22
_atom_site_aniso_U_33
_atom_site_aniso_U_23
_atom_site_aniso_U_13
_atom_site_aniso_U_12
Co1 0.0202(3) 0.0245(3) 0.0275(3) 0.0015(2) 0.0063(2) 0.0008(2)
O1 0.0407(18) 0.0241(15) 0.0284(15) -0.0010(11) 0.0075(13) 0.0037(12)
O2 0.0369(19) 0.0447(18) 0.064(2) 0.0021(16) 0.0002(17) 0.0022(15)
O3 0.0292(16) 0.0265(15) 0.0337(15) -0.0010(12) 0.0103(12) -0.0032(12)
O4 0.0328(17) 0.0262(14) 0.0300(14) -0.0057(12) 0.0107(12) -0.0047(12)
O5 0.0325(17) 0.0280(15) 0.0400(15) -0.0013(12) -0.0012(13) -0.0006(13)
N1 0.0222(18) 0.0299(19) 0.0342(18) 0.0040(15) 0.0086(15) 0.0011(15)
N2 0.024(2) 0.048(2) 0.037(2) 0.0125(17) 0.0093(16) 0.0050(16)
N3 0.0207(19) 0.044(2) 0.0347(19) 0.0099(16) 0.0065(15) 0.0043(16)
N4 0.0189(17) 0.0306(17) 0.0252(16) 0.0036(15) 0.0052(13) 0.0001(15)
N5 0.031(2) 0.048(2) 0.0334(19) 0.0127(16) 0.0038(16) -0.0054(17)
N6 0.0214(18) 0.0304(18) 0.0292(17) 0.0014(15) 0.0069(14) -0.0002(14)
C1 0.038(3) 0.061(4) 0.134(5) 0.068(3) 0.041(3) 0.018(3)
C2 0.034(3) 0.053(3) 0.135(5) 0.054(3) 0.039(3) 0.016(2)
C3 0.029(3) 0.029(2) 0.070(3) 0.013(2) 0.018(2) 0.001(2)
C4 0.027(3) 0.034(3) 0.081(3) 0.017(2) 0.017(2) 0.007(2)
C5 0.021(2) 0.034(2) 0.029(2) 0.0030(17) 0.0078(17) -0.0011(18)
C6 0.020(2) 0.036(2) 0.028(2) -0.0003(18) 0.0024(18) -0.0021(18)
C7 0.022(2) 0.029(2) 0.029(2) -0.0045(17) 0.0101(18) -0.0021(17)
C8 0.020(2) 0.031(2) 0.029(2) -0.0012(17) 0.0056(17) 0.0009(17)
C9 0.027(3) 0.072(3) 0.027(2) 0.011(2) 0.0093(19) 0.002(2)
C10 0.023(2) 0.071(3) 0.031(2) 0.020(2) 0.0030(19) 0.006(2)
C11 0.030(3) 0.068(3) 0.037(3) 0.022(2) 0.016(2) 0.008(2)
C12 0.024(3) 0.067(3) 0.040(3) 0.024(2) 0.009(2) 0.011(2)
C13 0.015(2) 0.025(2) 0.029(2) 0.0018(17) 0.0064(17) -0.0022(16)
C14 0.028(2) 0.025(2) 0.033(2) 0.0006(17) 0.0108(18) 0.0029(17)
C15 0.027(2) 0.024(2) 0.031(2) 0.0000(16) 0.0068(18) 0.0078(17)
C16 0.030(3) 0.034(2) 0.023(2) -0.0037(18) 0.0025(18) 0.002(2)
C17 0.050(3) 0.042(3) 0.033(2) 0.004(2) 0.016(2) 0.002(2)
C18 0.062(4) 0.053(3) 0.047(3) 0.018(2) 0.033(3) 0.002(3)
C19 0.047(3) 0.040(3) 0.061(3) 0.004(2) 0.029(2) -0.007(2)
C20 0.040(3) 0.035(2) 0.050(3) -0.003(2) 0.017(2) -0.007(2)
O6 0.039(2) 0.0470(19) 0.078(2) 0.0165(17) 0.0014(17) 0.0035(15)

loop_
_atom_type_symbol
_atom_type_description
_atom_type_scat_dispersion_real
_atom_type_scat_dispersion_imag
_atom_type_scat_source
C C 0.0033 0.0016 'International Tables Vol C Tables 4.2.6.8 and 6.1.1.4'
H H 0.0000 0.0000 'International Tables Vol C Tables 4.2.6.8 and 6.1.1.4'
N N 0.0061 0.0033 'International Tables Vol C Tables 4.2.6.8 and 6.1.1.4'
O O 0.0106 0.0060 'International Tables Vol C Tables 4.2.6.8 and 6.1.1.4'
Co Co 0.3494 0.9721 'International Tables Vol C Tables 4.2.6.8 and 6.1.1.4'

loop_
_geom_angle_atom_site_label_1
_geom_angle_atom_site_label_2
_geom_angle_atom_site_label_3
_geom_angle
_geom_angle_site_symmetry_1
_geom_angle_site_symmetry_3
O1 Co1 O4 170.34(10) 2_545 .
O1 Co1 O5 88.73(10) 2_545 .
O4 Co1 O5 99.07(10) . .
O1 Co1 O3 90.75(10) 2_545 2_545
O4 Co1 O3 81.78(10) . 2_545
O5 Co1 O3 176.69(10) . 2_545
O1 Co1 N6 94.03(11) 2_545 .
O4 Co1 N6 91.86(11) . .
O5 Co1 N6 88.59(11) . .
O3 Co1 N6 88.18(11) 2_545 .
O1 Co1 N1 89.87(11) 2_545 1_455
O4 Co1 N1 83.73(11) . 1_455
O5 Co1 N1 95.69(11) . 1_455
O3 Co1 N1 87.58(11) 2_545 1_455
N6 Co1 N1 174.28(11) . 1_455
C16 O1 Co1 115.8(2) . 2
C13 O3 Co1 143.4(2) . 2
C13 O4 Co1 132.2(2) . .
Co1 O5 H5A 124.2 . .
Co1 O5 H5B 112.1 . .
H5A O5 H5B 116.3 . .
C3 N1 C2 114.8(4) . .
C3 N1 Co1 126.0(3) . 1_655
C2 N1 Co1 118.6(3) . 1_655
C6 N2 N3 107.7(3) . .
C7 N3 N2 107.5(3) . .
C6 N4 C7 105.8(3) . .
C6 N4 N5 129.7(3) . .
C7 N4 N5 124.5(3) . .
N4 N5 H5A' 109.2 . .
N4 N5 H5B' 109.1 . .
H5A' N5 H5B' 109.5 . .
C10 N6 C11 115.6(3) . .
C10 N6 Co1 123.4(3) . .
C11 N6 Co1 120.7(3) . .
C5 C1 C2 121.0(4) . .
C5 C1 H1 119.5 . .
C2 C1 H1 119.5 . .
N1 C2 C1 124.2(4) . .
N1 C2 H2 117.9 . .
C1 C2 H2 117.9 . .
N1 C3 C4 124.4(4) . .
N1 C3 H3 117.8 . .
C4 C3 H3 117.8 . .
C5 C4 C3 119.9(4) . .
C5 C4 H4 120.0 . .
C3 C4 H4 120.0 . .
C1 C5 C4 115.5(4) . .
C1 C5 C6 117.6(4) . .
C4 C5 C6 126.9(4) . .
N2 C6 N4 109.7(3) . .
N2 C6 C5 121.5(3) . .
N4 C6 C5 128.9(3) . .
N3 C7 N4 109.3(3) . .
N3 C7 C8 121.9(3) . .
N4 C7 C8 128.8(3) . .
C9 C8 C12 116.6(4) . .
C9 C8 C7 126.0(4) . .
C12 C8 C7 117.4(3) . .
C8 C9 C10 119.6(4) . .
C8 C9 H9 120.2 . .
C10 C9 H9 120.2 . .
N6 C10 C9 124.4(4) . .
N6 C10 H10 117.8 . .
C9 C10 H10 117.8 . .
N6 C11 C12 124.4(4) . .
N6 C11 H11 117.8 . .
C12 C11 H11 117.8 . .
C11 C12 C8 119.3(4) . .
C11 C12 H12 120.3 . .
C8 C12 H12 120.3 . .
O3 C13 O4 123.3(3) . .
O3 C13 C14 120.3(3) . .
O4 C13 C14 116.4(3) . .
C15 C14 C20 120.5(4) . .
C15 C14 C13 121.9(3) . .
C20 C14 C13 117.6(3) . .
C14 C15 C17 118.6(4) . .
C14 C15 C16 124.7(3) . .
C17 C15 C16 116.8(3) . .
O2 C16 O1 125.0(4) . .
O2 C16 C15 116.9(4) . .
O1 C16 C15 118.0(4) . .
C18 C17 C15 120.5(4) . .
C18 C17 H17 119.7 . .
C15 C17 H17 119.7 . .
C17 C18 C19 120.9(4) . .
C17 C18 H18 119.5 . .
C19 C18 H18 119.5 . .
C20 C19 C18 119.5(4) . .
C20 C19 H19 120.3 . .
C18 C19 H19 120.3 . .
C19 C20 C14 120.0(4) . .
C19 C20 H20 120.0 . .
C14 C20 H20 120.0 . .
H6A O6 H6B 117.0 . .

loop_
_geom_bond_atom_site_label_1
_geom_bond_atom_site_label_2
_geom_bond_distance
_geom_bond_site_symmetry_2
Co1 O1 2.059(3) 2_545
Co1 O4 2.074(3) .
Co1 O5 2.102(3) .
Co1 O3 2.103(3) 2_545
Co1 N6 2.166(3) .
Co1 N1 2.177(3) 1_455
O1 C16 1.268(4) .
O1 Co1 2.059(3) 2
O2 C16 1.231(5) .
O3 C13 1.245(4) .
O3 Co1 2.103(3) 2
O4 C13 1.261(4) .
O5 H5A 0.8499 .
O5 H5B 0.8500 .
N1 C3 1.312(5) .
N1 C2 1.318(5) .
N1 Co1 2.177(3) 1_655
N2 C6 1.314(5) .
N2 N3 1.369(4) .
N3 C7 1.317(5) .
N4 C6 1.353(5) .
N4 C7 1.362(4) .
N4 N5 1.403(4) .
N5 H5A' 0.8900 .
N5 H5B' 0.8900 .
N6 C10 1.316(5) .
N6 C11 1.319(5) .
C1 C5 1.354(6) .
C1 C2 1.357(6) .
C1 H1 0.9300 .
C2 H2 0.9300 .
C3 C4 1.371(6) .
C3 H3 0.9300 .
C4 C5 1.365(5) .
C4 H4 0.9300 .
C5 C6 1.470(5) .
C7 C8 1.465(5) .
C8 C9 1.366(5) .
C8 C12 1.383(5) .
C9 C10 1.378(6) .
C9 H9 0.9300 .
C10 H10 0.9300 .
C11 C12 1.375(6) .
C11 H11 0.9300 .
C12 H12 0.9300 .
C13 C14 1.511(5) .
C14 C15 1.375(5) .
C14 C20 1.392(6) .
C15 C17 1.398(5) .
C15 C16 1.501(6) .
C17 C18 1.362(6) .
C17 H17 0.9300 .
C18 C19 1.375(6) .
C18 H18 0.9300 .
C19 C20 1.374(6) .
C19 H19 0.9300 .
C20 H20 0.9300 .
O6 H6A 0.8509 .
O6 H6B 0.8503 .

loop_
_geom_torsion_atom_site_label_1
_geom_torsion_atom_site_label_2
_geom_torsion_atom_site_label_3
_geom_torsion_atom_site_label_4
_geom_torsion
_geom_torsion_site_symmetry_1
O5 Co1 O4 C13 -8.4(3) .
O3 Co1 O4 C13 168.3(3) 2_545
N6 Co1 O4 C13 80.4(3) .
N1 Co1 O4 C13 -103.2(3) 1_455
C6 N2 N3 C7 1.8(4) .
O1 Co1 N6 C10 32.1(3) 2_545
O4 Co1 N6 C10 -155.6(3) .
O5 Co1 N6 C10 -56.5(3) .
O3 Co1 N6 C10 122.7(3) 2_545
O1 Co1 N6 C11 -141.7(3) 2_545
O4 Co1 N6 C11 30.6(3) .
O5 Co1 N6 C11 129.7(3) .
O3 Co1 N6 C11 -51.1(3) 2_545
C5 C1 C2 N1 -1.3(10) .
C2 N1 C3 C4 4.1(7) .
Co1 N1 C3 C4 -166.7(3) 1_655
N1 C3 C4 C5 -1.0(7) .
C2 C1 C5 C4 4.4(8) .
C2 C1 C5 C6 -174.8(5) .
C3 C4 C5 C1 -3.3(7) .
C3 C4 C5 C6 175.8(4) .
N3 N2 C6 N4 -1.8(4) .
N3 N2 C6 C5 178.8(3) .
C7 N4 C6 N2 1.1(4) .
N5 N4 C6 N2 -178.9(3) .
C7 N4 C6 C5 -179.5(4) .
N5 N4 C6 C5 0.4(6) .
C1 C5 C6 N2 21.1(6) .
C4 C5 C6 N2 -157.9(4) .
C1 C5 C6 N4 -158.2(4) .
C4 C5 C6 N4 22.8(7) .
N2 N3 C7 N4 -1.1(4) .
N2 N3 C7 C8 176.7(3) .
C6 N4 C7 N3 0.1(4) .
N5 N4 C7 N3 -179.9(3) .
C6 N4 C7 C8 -177.6(4) .
N5 N4 C7 C8 2.4(6) .
N3 C7 C8 C9 -160.6(4) .
N4 C7 C8 C9 16.9(6) .
N3 C7 C8 C12 17.5(6) .
N4 C7 C8 C12 -165.0(4) .
C12 C8 C9 C10 -2.2(6) .
C7 C8 C9 C10 175.9(4) .
C11 N6 C10 C9 3.6(7) .
Co1 N6 C10 C9 -170.5(3) .
C8 C9 C10 N6 -0.8(7) .
C10 N6 C11 C12 -3.4(7) .
Co1 N6 C11 C12 170.8(4) .
N6 C11 C12 C8 0.6(7) .
C9 C8 C12 C11 2.3(6) .
C7 C8 C12 C11 -176.0(4) .
Co1 O3 C13 O4 159.2(3) 2
Co1 O3 C13 C14 -20.6(6) 2
Co1 O4 C13 O3 -22.9(5) .
Co1 O4 C13 C14 156.9(3) .
O3 C13 C14 C15 -29.6(5) .
O4 C13 C14 C15 150.6(3) .
O3 C13 C14 C20 151.5(4) .
O4 C13 C14 C20 -28.3(5) .
C20 C14 C15 C17 -0.6(6) .
C13 C14 C15 C17 -179.5(3) .
C20 C14 C15 C16 179.1(4) .
C13 C14 C15 C16 0.2(6) .
Co1 O1 C16 O2 101.2(4) 2
Co1 O1 C16 C15 -82.5(4) 2
C14 C15 C16 O2 -96.7(5) .
C17 C15 C16 O2 83.0(5) .
C14 C15 C16 O1 86.7(5) .
C17 C15 C16 O1 -93.6(4) .
C14 C15 C17 C18 -0.9(6) .
C16 C15 C17 C18 179.4(4) .
C15 C17 C18 C19 0.9(7) .
C17 C18 C19 C20 0.6(7) .
C18 C19 C20 C14 -2.0(7) .
C15 C14 C20 C19 2.1(6) .
C13 C14 C20 C19 -179.0(4) .
